data_4067053
loop_
_publ_author_name
'Li, Ling'
'Jiao, Yunzhe'
'Brennessel, William W.'
'Jones, William D.'

_publ_section_title
;
 Reactivity and Regioselectivity of Insertion of Unsaturated Molecules
 into M&#x2212;C (M = Ir, Rh) Bonds of Cyclometalated Complexes
;
_journal_issue 20
_journal_name_full Organometallics
_journal_page_first 4593
_journal_paper_doi 10.1021/om100796q
_journal_volume 29
_journal_year 2010
_chemical_formula_moiety 'C23 H25 Cl N Rh'
_chemical_formula_sum 'C23 H25 Cl N Rh'
_chemical_formula_weight 453.80
_chemical_name_common jonll61
_chemical_name_systematic
; 
 ? 
;
_space_group_IT_number 2
_symmetry_cell_setting triclinic
_symmetry_space_group_name_Hall '-P 1'
_symmetry_space_group_name_H-M 'P -1'
_atom_sites_solution_hydrogens geom
_atom_sites_solution_primary direct
_atom_sites_solution_secondary difmap
_audit_creation_method SHELXL-97
_cell_angle_alpha 78.351(4)
_cell_angle_beta 81.627(4)
_cell_angle_gamma 90.045(4)
_cell_formula_units_Z 4
_cell_length_a 8.4386(17)
_cell_length_b 14.676(3)
_cell_length_c 16.346(3)
_cell_measurement_reflns_used 7082
_cell_measurement_temperature 193.0(5)
_cell_measurement_theta_max 36.22
_cell_measurement_theta_min 2.57
_cell_volume 1960.6(7)
_computing_cell_refinement 'SAINT (Bruker, 2007)'
_computing_data_collection 'APEX2 (Bruker, 2008)'
_computing_data_reduction 'SAINT (Bruker, 2007)'
_computing_molecular_graphics 'SHELXTL (Sheldrick, 2008)'
_computing_publication_material 'SHELXTL (Sheldrick, 2008)'
_computing_structure_refinement 'SHELXL-97 (Sheldrick, 2008)'
_computing_structure_solution 'SIR97 (Altomare et al., 1999)'
_diffrn_ambient_temperature 193.0(5)
_diffrn_measured_fraction_theta_full 0.980
_diffrn_measured_fraction_theta_max 0.980
_diffrn_measurement_device_type 'Bruker SMART APEX II CCD Platform'
_diffrn_measurement_method 'area detector, \w scans per \f'
_diffrn_radiation_monochromator graphite
_diffrn_radiation_source 'fine-focus sealed tube'
_diffrn_radiation_type MoK\a
_diffrn_radiation_wavelength 0.71073
_diffrn_reflns_av_R_equivalents 0.0723
_diffrn_reflns_av_sigmaI/netI 0.0639
_diffrn_reflns_limit_h_max 11
_diffrn_reflns_limit_h_min -11
_diffrn_reflns_limit_k_max 20
_diffrn_reflns_limit_k_min -19
_diffrn_reflns_limit_l_max 22
_diffrn_reflns_limit_l_min 0
_diffrn_reflns_number 45549
_diffrn_reflns_theta_full 29.35
_diffrn_reflns_theta_max 29.35
_diffrn_reflns_theta_min 1.29
_diffrn_standards_number 0
_exptl_absorpt_coefficient_mu 1.014
_exptl_absorpt_correction_T_max 0.9324
_exptl_absorpt_correction_T_min 0.7374
_exptl_absorpt_correction_type multi-scan
_exptl_absorpt_process_details 'TWINABS (Sheldrick, 2008)'
_exptl_crystal_colour yellow-orange
_exptl_crystal_density_diffrn 1.537
_exptl_crystal_density_method 'not measured'
_exptl_crystal_description plate
_exptl_crystal_F_000 928
_exptl_crystal_size_max 0.32
_exptl_crystal_size_mid 0.22
_exptl_crystal_size_min 0.07
_refine_diff_density_max 1.055
_refine_diff_density_min -0.958
_refine_diff_density_rms 0.134
_refine_ls_extinction_method none
_refine_ls_goodness_of_fit_ref 1.029
_refine_ls_hydrogen_treatment constr
_refine_ls_matrix_type full
_refine_ls_number_parameters 480
_refine_ls_number_reflns 10685
_refine_ls_number_restraints 0
_refine_ls_restrained_S_all 1.029
_refine_ls_R_factor_all 0.0672
_refine_ls_R_factor_gt 0.0448
_refine_ls_shift/su_max 0.001
_refine_ls_shift/su_mean 0.000
_refine_ls_structure_factor_coef Fsqd
_refine_ls_weighting_details 'calc w=1/[\s^2^(Fo^2^)+(0.0535P)^2^+2.1379P] where P=(Fo^2^+2Fc^2^)/3'
_refine_ls_weighting_scheme calc
_refine_ls_wR_factor_gt 0.1019
_refine_ls_wR_factor_ref 0.1151
_reflns_number_gt 8305
_reflns_number_total 10685
_reflns_threshold_expression >2sigma(I)
_cod_data_source_file om100796q_si_003.cif
_cod_data_source_block 4e
_cod_original_cell_volume 1960.5(7)
_cod_original_sg_symbol_H-M P-1
_cod_database_code 4067053

loop_
_symmetry_equiv_pos_as_xyz
'x, y, z'
'-x, -y, -z'

loop_
_atom_site_label
_atom_site_type_symbol
_atom_site_fract_x
_atom_site_fract_y
_atom_site_fract_z
_atom_site_U_iso_or_equiv
_atom_site_adp_type
_atom_site_occupancy
_atom_site_symmetry_multiplicity
_atom_site_calc_flag
_atom_site_refinement_flags
_atom_site_disorder_assembly
_atom_site_disorder_group
Rh1 Rh 0.96779(6) 0.03787(3) 0.72026(3) 0.01872(11) Uani 1 1 d . . .
Cl1 Cl 1.22402(18) 0.04431(12) 0.63219(11) 0.0312(3) Uani 1 1 d . . .
N1 N 0.9531(6) 0.1848(4) 0.6935(3) 0.0208(10) Uani 1 1 d . . .
C1 C 1.0934(8) 0.0567(5) 0.8104(4) 0.0238(14) Uani 1 1 d . . .
H1A H 1.1980 0.0325 0.8065 0.029 Uiso 1 1 calc R . .
C2 C 1.0518(8) 0.0980(4) 0.8747(4) 0.0247(14) Uani 1 1 d . . .
H2A H 1.1296 0.1027 0.9103 0.030 Uiso 1 1 calc R . .
C3 C 0.8954(8) 0.1371(4) 0.8953(4) 0.0239(13) Uani 1 1 d . . .
C4 C 0.8213(9) 0.1155(5) 0.9793(4) 0.0319(16) Uani 1 1 d . . .
H4A H 0.8769 0.0789 1.0202 0.038 Uiso 1 1 calc R . .
C5 C 0.6712(10) 0.1451(5) 1.0052(5) 0.0389(19) Uani 1 1 d . . .
H5A H 0.6232 0.1269 1.0625 0.047 Uiso 1 1 calc R . .
C6 C 0.5910(10) 0.2010(6) 0.9479(5) 0.0389(18) Uani 1 1 d . . .
H6A H 0.4868 0.2212 0.9650 0.047 Uiso 1 1 calc R . .
C7 C 0.6625(8) 0.2270(5) 0.8661(4) 0.0265(14) Uani 1 1 d . . .
H7A H 0.6083 0.2680 0.8274 0.032 Uiso 1 1 calc R . .
C8 C 0.8127(7) 0.1956(4) 0.8369(4) 0.0230(13) Uani 1 1 d . . .
C9 C 0.8817(7) 0.2368(4) 0.7479(4) 0.0213(12) Uani 1 1 d . . .
C10 C 0.8695(8) 0.3338(5) 0.7204(5) 0.0297(14) Uani 1 1 d . . .
H10A H 0.8187 0.3695 0.7586 0.036 Uiso 1 1 calc R . .
C11 C 0.9296(9) 0.3772(5) 0.6394(4) 0.0333(15) Uani 1 1 d . . .
H11A H 0.9196 0.4423 0.6209 0.040 Uiso 1 1 calc R . .
C12 C 1.0058(7) 0.3238(5) 0.5850(4) 0.0300(14) Uani 1 1 d . . .
H12A H 1.0525 0.3520 0.5291 0.036 Uiso 1 1 calc R . .
C13 C 1.0120(7) 0.2289(5) 0.6140(4) 0.0261(12) Uani 1 1 d . . .
H13A H 1.0605 0.1925 0.5758 0.031 Uiso 1 1 calc R . .
C14 C 0.7165(7) -0.0024(4) 0.7512(4) 0.0223(13) Uani 1 1 d . . .
C15 C 0.8050(8) -0.0670(4) 0.8018(4) 0.0244(14) Uani 1 1 d . . .
C16 C 0.9162(8) -0.1070(4) 0.7448(4) 0.0240(13) Uani 1 1 d . . .
C17 C 0.8776(8) -0.0748(5) 0.6609(4) 0.0247(14) Uani 1 1 d . . .
C18 C 0.7607(7) -0.0105(4) 0.6634(4) 0.0227(12) Uani 1 1 d . . .
C19 C 0.5750(8) 0.0491(6) 0.7824(5) 0.0382(19) Uani 1 1 d . . .
H19A H 0.4772 0.0229 0.7692 0.057 Uiso 1 1 calc R . .
H19B H 0.5879 0.1150 0.7548 0.057 Uiso 1 1 calc R . .
H19C H 0.5672 0.0431 0.8437 0.057 Uiso 1 1 calc R . .
C20 C 0.7820(9) -0.0924(5) 0.8965(4) 0.0313(16) Uani 1 1 d . . .
H20A H 0.7305 -0.1544 0.9156 0.047 Uiso 1 1 calc R . .
H20B H 0.7142 -0.0468 0.9198 0.047 Uiso 1 1 calc R . .
H20C H 0.8865 -0.0926 0.9161 0.047 Uiso 1 1 calc R . .
C21 C 1.0289(9) -0.1824(5) 0.7703(6) 0.043(2) Uani 1 1 d . . .
H21A H 0.9789 -0.2430 0.7712 0.065 Uiso 1 1 calc R . .
H21B H 1.0536 -0.1805 0.8267 0.065 Uiso 1 1 calc R . .
H21C H 1.1280 -0.1732 0.7297 0.065 Uiso 1 1 calc R . .
C22 C 0.9593(10) -0.1111(6) 0.5863(5) 0.040(2) Uani 1 1 d . . .
H22A H 0.9371 -0.1782 0.5953 0.060 Uiso 1 1 calc R . .
H22B H 1.0751 -0.0992 0.5800 0.060 Uiso 1 1 calc R . .
H22C H 0.9187 -0.0795 0.5351 0.060 Uiso 1 1 calc R . .
C23 C 0.6832(8) 0.0418(6) 0.5923(5) 0.0379(16) Uani 1 1 d . . .
H23A H 0.5669 0.0309 0.6054 0.057 Uiso 1 1 calc R . .
H23B H 0.7235 0.0202 0.5404 0.057 Uiso 1 1 calc R . .
H23C H 0.7085 0.1085 0.5845 0.057 Uiso 1 1 calc R . .
Rh2 Rh 0.46789(6) 0.58297(3) 0.71845(3) 0.01792(10) Uani 1 1 d . A 1
Cl2 Cl 0.7203(2) 0.60717(12) 0.62596(12) 0.0336(4) Uani 1 1 d . A 1
N2 N 0.4376(6) 0.4467(3) 0.6962(3) 0.0202(10) Uani 1 1 d . A 1
C24 C 0.5988(8) 0.5235(5) 0.8082(4) 0.0254(14) Uani 1 1 d . A 1
H24A H 0.7047 0.5481 0.8033 0.030 Uiso 1 1 calc R A 1
C25 C 0.5530(8) 0.4541(5) 0.8729(4) 0.0280(15) Uani 1 1 d . A 1
H25A H 0.6314 0.4318 0.9077 0.034 Uiso 1 1 calc R A 1
C26 C 0.3949(8) 0.4082(5) 0.8965(4) 0.0242(13) Uani 1 1 d . A 1
C27 C 0.3236(10) 0.3964(5) 0.9821(4) 0.0356(18) Uani 1 1 d . A 1
H27A H 0.3818 0.4172 1.0208 0.043 Uiso 1 1 calc R A 1
C28 C 0.1739(10) 0.3564(6) 1.0113(5) 0.0395(19) Uani 1 1 d . A 1
H28A H 0.1287 0.3509 1.0688 0.047 Uiso 1 1 calc R A 1
C29 C 0.0897(9) 0.3240(5) 0.9563(5) 0.0398(19) Uani 1 1 d . A 1
H29A H -0.0140 0.2959 0.9755 0.048 Uiso 1 1 calc R A 1
C30 C 0.1576(9) 0.3329(5) 0.8733(5) 0.0353(16) Uani 1 1 d . A 1
H30A H 0.0991 0.3100 0.8359 0.042 Uiso 1 1 calc R A 1
C31 C 0.3103(8) 0.3747(4) 0.8416(4) 0.0239(13) Uani 1 1 d . A 1
C32 C 0.3707(7) 0.3723(4) 0.7511(4) 0.0231(13) Uani 1 1 d . A 1
C33 C 0.3508(8) 0.2889(4) 0.7264(4) 0.0241(13) Uani 1 1 d . A 1
H33A H 0.3062 0.2362 0.7672 0.029 Uiso 1 1 calc R A 1
C34 C 0.3941(8) 0.2807(5) 0.6443(5) 0.0308(15) Uani 1 1 d . A 1
H34A H 0.3805 0.2231 0.6276 0.037 Uiso 1 1 calc R A 1
C35 C 0.4576(9) 0.3579(5) 0.5869(4) 0.0321(16) Uani 1 1 d . A 1
H35A H 0.4839 0.3562 0.5287 0.039 Uiso 1 1 calc R A 1
C36 C 0.4824(8) 0.4384(5) 0.6154(4) 0.0298(13) Uani 1 1 d . A 1
H36A H 0.5336 0.4905 0.5763 0.036 Uiso 1 1 calc R A 1
C37 C 0.2171(7) 0.6146(4) 0.7491(4) 0.0255(14) Uani 1 1 d . A 1
C38 C 0.3102(7) 0.6531(4) 0.8007(4) 0.0227(13) Uani 1 1 d . A 1
C39 C 0.4236(8) 0.7179(4) 0.7457(4) 0.0255(14) Uani 1 1 d . A 1
C40 C 0.3885(8) 0.7247(5) 0.6595(4) 0.0277(14) Uani 1 1 d . A 1
C41 C 0.2649(8) 0.6609(5) 0.6618(4) 0.0281(14) Uani 1 1 d . A 1
C42 C 0.0759(8) 0.5494(6) 0.7779(5) 0.0407(19) Uani 1 1 d . A 1
H42A H -0.0226 0.5846 0.7755 0.061 Uiso 1 1 calc R A 1
H42B H 0.0789 0.5165 0.8361 0.061 Uiso 1 1 calc R A 1
H42C H 0.0783 0.5042 0.7410 0.061 Uiso 1 1 calc R A 1
C43 C 0.2847(9) 0.6380(6) 0.8939(5) 0.0388(19) Uani 1 1 d . A 1
H43A H 0.2133 0.6851 0.9120 0.058 Uiso 1 1 calc R A 1
H43B H 0.3879 0.6429 0.9138 0.058 Uiso 1 1 calc R A 1
H43C H 0.2361 0.5759 0.9178 0.058 Uiso 1 1 calc R A 1
C44 C 0.5408(10) 0.7781(5) 0.7712(5) 0.0423(19) Uani 1 1 d . A 1
H44A H 0.4935 0.8383 0.7753 0.063 Uiso 1 1 calc R A 1
H44B H 0.6376 0.7879 0.7289 0.063 Uiso 1 1 calc R A 1
H44C H 0.5688 0.7480 0.8262 0.063 Uiso 1 1 calc R A 1
C45 C 0.4715(9) 0.7921(5) 0.5847(4) 0.0400(18) Uani 1 1 d . A 1
H45A H 0.4408 0.8555 0.5892 0.060 Uiso 1 1 calc R A 1
H45B H 0.4405 0.7779 0.5330 0.060 Uiso 1 1 calc R A 1
H45C H 0.5877 0.7871 0.5828 0.060 Uiso 1 1 calc R A 1
C46 C 0.1847(9) 0.6437(7) 0.5904(5) 0.048(2) Uani 1 1 d . A 1
H46A H 0.0702 0.6555 0.6017 0.071 Uiso 1 1 calc R A 1
H46B H 0.1987 0.5789 0.5846 0.071 Uiso 1 1 calc R A 1
H46C H 0.2328 0.6853 0.5379 0.071 Uiso 1 1 calc R A 1

loop_
_atom_site_aniso_label
_atom_site_aniso_U_11
_atom_site_aniso_U_22
_atom_site_aniso_U_33
_atom_site_aniso_U_23
_atom_site_aniso_U_13
_atom_site_aniso_U_12
Rh1 0.0117(2) 0.0171(2) 0.0275(3) -0.00509(18) -0.00248(18) 0.00053(17)
Cl1 0.0164(7) 0.0363(8) 0.0406(9) -0.0129(7) 0.0035(6) -0.0021(6)
N1 0.019(2) 0.026(3) 0.021(2) -0.0096(19) -0.0073(19) -0.0009(19)
C1 0.010(3) 0.023(3) 0.039(4) -0.004(3) -0.008(3) 0.001(2)
C2 0.021(3) 0.024(3) 0.030(4) -0.002(3) -0.010(3) 0.000(2)
C3 0.027(3) 0.013(3) 0.033(4) -0.006(2) -0.005(3) -0.001(2)
C4 0.041(4) 0.025(4) 0.029(4) -0.004(3) -0.007(3) 0.003(3)
C5 0.057(5) 0.028(4) 0.029(4) -0.008(3) 0.009(3) 0.000(3)
C6 0.039(4) 0.034(4) 0.040(4) -0.007(3) 0.006(3) 0.007(3)
C7 0.028(3) 0.019(3) 0.030(3) -0.001(3) -0.002(3) 0.008(3)
C8 0.021(3) 0.022(3) 0.027(3) -0.009(2) -0.003(2) 0.002(2)
C9 0.023(3) 0.020(3) 0.020(3) -0.003(2) -0.004(2) 0.000(2)
C10 0.025(3) 0.022(3) 0.044(4) -0.010(3) -0.009(3) 0.000(2)
C11 0.041(4) 0.018(3) 0.041(4) 0.002(3) -0.019(3) -0.003(3)
C12 0.026(3) 0.035(3) 0.027(3) -0.002(2) -0.006(2) -0.008(2)
C13 0.021(3) 0.031(3) 0.026(3) -0.008(2) -0.001(2) -0.002(2)
C14 0.011(3) 0.017(3) 0.037(4) -0.007(2) 0.001(2) -0.007(2)
C15 0.019(3) 0.022(3) 0.031(3) -0.005(3) -0.001(3) -0.008(2)
C16 0.021(3) 0.014(3) 0.035(4) -0.001(2) -0.005(3) -0.003(2)
C17 0.021(3) 0.019(3) 0.036(4) -0.011(3) -0.002(3) -0.002(2)
C18 0.018(3) 0.018(3) 0.032(3) -0.004(2) -0.006(2) -0.006(2)
C19 0.016(3) 0.035(4) 0.067(6) -0.023(4) 0.001(3) 0.001(3)
C20 0.035(4) 0.035(4) 0.020(3) -0.002(3) 0.003(3) -0.006(3)
C21 0.031(4) 0.021(3) 0.077(6) -0.007(4) -0.012(4) 0.010(3)
C22 0.038(4) 0.032(4) 0.051(5) -0.022(4) 0.011(4) -0.001(3)
C23 0.027(4) 0.044(4) 0.041(4) 0.001(3) -0.012(3) -0.004(3)
Rh2 0.0129(2) 0.0158(2) 0.0256(2) -0.00564(18) -0.00284(18) 0.00017(17)
Cl2 0.0196(7) 0.0371(9) 0.0405(9) -0.0064(7) 0.0058(6) -0.0014(6)
N2 0.019(2) 0.014(2) 0.032(3) -0.0139(19) -0.007(2) -0.0011(18)
C24 0.019(3) 0.030(3) 0.033(4) -0.013(3) -0.011(3) 0.005(3)
C25 0.025(4) 0.028(3) 0.038(4) -0.015(3) -0.017(3) 0.010(3)
C26 0.029(4) 0.024(3) 0.021(3) -0.004(2) -0.009(3) 0.007(3)
C27 0.053(5) 0.029(4) 0.026(4) -0.010(3) -0.005(3) 0.007(4)
C28 0.054(5) 0.032(4) 0.028(4) -0.008(3) 0.010(3) -0.001(4)
C29 0.038(4) 0.029(4) 0.046(4) -0.008(3) 0.018(3) -0.012(3)
C30 0.029(4) 0.031(4) 0.043(4) -0.005(3) -0.001(3) -0.005(3)
C31 0.027(3) 0.018(3) 0.027(3) -0.006(2) -0.003(3) 0.003(2)
C32 0.015(3) 0.023(3) 0.032(3) -0.007(2) -0.008(2) 0.003(2)
C33 0.024(3) 0.022(3) 0.026(3) -0.003(2) -0.005(2) -0.005(2)
C34 0.033(4) 0.026(3) 0.038(4) -0.014(3) -0.012(3) 0.005(3)
C35 0.043(4) 0.036(4) 0.021(3) -0.017(3) -0.005(3) 0.007(3)
C36 0.038(3) 0.022(3) 0.029(3) -0.005(2) -0.005(3) 0.002(2)
C37 0.014(3) 0.018(3) 0.044(4) -0.006(3) -0.005(3) 0.000(2)
C38 0.016(3) 0.023(3) 0.029(3) -0.005(3) -0.002(2) 0.005(2)
C39 0.019(3) 0.017(3) 0.040(4) -0.006(3) 0.000(3) -0.003(2)
C40 0.027(3) 0.020(3) 0.034(4) -0.003(3) 0.000(3) 0.008(3)
C41 0.018(3) 0.030(3) 0.040(4) -0.013(3) -0.012(3) 0.009(3)
C42 0.019(4) 0.033(4) 0.068(6) -0.008(4) 0.000(3) 0.000(3)
C43 0.037(4) 0.046(5) 0.037(4) -0.018(4) -0.002(3) 0.018(4)
C44 0.040(5) 0.031(4) 0.059(5) -0.020(3) -0.002(4) -0.015(3)
C45 0.053(5) 0.027(3) 0.033(4) 0.004(3) 0.003(3) 0.005(3)
C46 0.035(4) 0.070(6) 0.049(5) -0.026(4) -0.026(4) 0.017(4)

loop_
_atom_type_symbol
_atom_type_description
_atom_type_scat_dispersion_real
_atom_type_scat_dispersion_imag
_atom_type_scat_source
C C 0.0033 0.0016 'International Tables Vol C Tables 4.2.6.8 and 6.1.1.4'
H H 0.0000 0.0000 'International Tables Vol C Tables 4.2.6.8 and 6.1.1.4'
N N 0.0061 0.0033 'International Tables Vol C Tables 4.2.6.8 and 6.1.1.4'
Cl Cl 0.1484 0.1585 'International Tables Vol C Tables 4.2.6.8 and 6.1.1.4'
Rh Rh -1.1178 0.9187 'International Tables Vol C Tables 4.2.6.8 and 6.1.1.4'

loop_
_geom_angle_atom_site_label_1
_geom_angle_atom_site_label_2
_geom_angle_atom_site_label_3
_geom_angle
C1 Rh1 C16 105.1(3)
C1 Rh1 N1 85.4(2)
C16 Rh1 N1 164.6(2)
C1 Rh1 C15 95.2(3)
C16 Rh1 C15 39.2(2)
N1 Rh1 C15 130.1(2)
C1 Rh1 C14 120.5(3)
C16 Rh1 C14 64.6(2)
N1 Rh1 C14 100.4(2)
C15 Rh1 C14 38.3(2)
C1 Rh1 C17 141.8(3)
C16 Rh1 C17 38.3(3)
N1 Rh1 C17 132.8(2)
C15 Rh1 C17 63.3(2)
C14 Rh1 C17 62.1(2)
C1 Rh1 C18 157.7(2)
C16 Rh1 C18 62.9(2)
N1 Rh1 C18 103.4(2)
C15 Rh1 C18 63.4(2)
C14 Rh1 C18 38.3(2)
C17 Rh1 C18 35.1(2)
C1 Rh1 Cl1 85.39(19)
C16 Rh1 Cl1 99.87(18)
N1 Rh1 Cl1 92.07(14)
C15 Rh1 Cl1 137.79(19)
C14 Rh1 Cl1 151.79(18)
C17 Rh1 Cl1 90.91(18)
C18 Rh1 Cl1 114.24(17)
C13 N1 C9 118.1(5)
C13 N1 Rh1 116.4(4)
C9 N1 Rh1 125.4(4)
C2 C1 Rh1 129.2(5)
C2 C1 H1A 115.4
Rh1 C1 H1A 115.4
C1 C2 C3 125.1(6)
C1 C2 H2A 117.5
C3 C2 H2A 117.5
C4 C3 C8 117.1(6)
C4 C3 C2 117.7(6)
C8 C3 C2 125.2(6)
C5 C4 C3 122.7(7)
C5 C4 H4A 118.7
C3 C4 H4A 118.7
C6 C5 C4 119.8(7)
C6 C5 H5A 120.1
C4 C5 H5A 120.1
C7 C6 C5 119.2(7)
C7 C6 H6A 120.4
C5 C6 H6A 120.4
C6 C7 C8 122.6(7)
C6 C7 H7A 118.7
C8 C7 H7A 118.7
C7 C8 C3 118.6(6)
C7 C8 C9 116.3(6)
C3 C8 C9 124.7(6)
N1 C9 C10 120.0(6)
N1 C9 C8 122.7(5)
C10 C9 C8 117.3(6)
C11 C10 C9 121.0(6)
C11 C10 H10A 119.5
C9 C10 H10A 119.5
C10 C11 C12 118.5(6)
C10 C11 H11A 120.8
C12 C11 H11A 120.8
C13 C12 C11 118.5(6)
C13 C12 H12A 120.8
C11 C12 H12A 120.8
N1 C13 C12 123.9(6)
N1 C13 H13A 118.1
C12 C13 H13A 118.1
C15 C14 C18 108.4(5)
C15 C14 C19 126.1(6)
C18 C14 C19 124.1(6)
C15 C14 Rh1 70.9(3)
C18 C14 Rh1 75.0(3)
C19 C14 Rh1 130.9(5)
C14 C15 C16 106.6(6)
C14 C15 C20 126.9(6)
C16 C15 C20 126.4(6)
C14 C15 Rh1 70.9(3)
C16 C15 Rh1 68.7(3)
C20 C15 Rh1 127.5(5)
C15 C16 C17 107.5(6)
C15 C16 C21 125.4(7)
C17 C16 C21 126.1(7)
C15 C16 Rh1 72.0(4)
C17 C16 Rh1 76.3(4)
C21 C16 Rh1 126.2(5)
C18 C17 C16 109.3(6)
C18 C17 C22 128.8(7)
C16 C17 C22 121.9(7)
C18 C17 Rh1 72.8(4)
C16 C17 Rh1 65.4(3)
C22 C17 Rh1 127.9(5)
C17 C18 C14 107.7(6)
C17 C18 C23 128.5(6)
C14 C18 C23 123.8(6)
C17 C18 Rh1 72.1(4)
C14 C18 Rh1 66.7(3)
C23 C18 Rh1 128.0(4)
C14 C19 H19A 109.5
C14 C19 H19B 109.5
H19A C19 H19B 109.5
C14 C19 H19C 109.5
H19A C19 H19C 109.5
H19B C19 H19C 109.5
C15 C20 H20A 109.5
C15 C20 H20B 109.5
H20A C20 H20B 109.5
C15 C20 H20C 109.5
H20A C20 H20C 109.5
H20B C20 H20C 109.5
C16 C21 H21A 109.5
C16 C21 H21B 109.5
H21A C21 H21B 109.5
C16 C21 H21C 109.5
H21A C21 H21C 109.5
H21B C21 H21C 109.5
C17 C22 H22A 109.5
C17 C22 H22B 109.5
H22A C22 H22B 109.5
C17 C22 H22C 109.5
H22A C22 H22C 109.5
H22B C22 H22C 109.5
C18 C23 H23A 109.5
C18 C23 H23B 109.5
H23A C23 H23B 109.5
C18 C23 H23C 109.5
H23A C23 H23C 109.5
H23B C23 H23C 109.5
C24 Rh2 N2 86.1(2)
C24 Rh2 C39 103.2(3)
N2 Rh2 C39 163.2(2)
C24 Rh2 C38 95.2(3)
N2 Rh2 C38 127.6(2)
C39 Rh2 C38 38.7(2)
C24 Rh2 C37 122.0(3)
N2 Rh2 C37 98.9(2)
C39 Rh2 C37 64.3(2)
C38 Rh2 C37 38.4(2)
C24 Rh2 C40 139.8(3)
N2 Rh2 C40 134.0(2)
C39 Rh2 C40 38.9(3)
C38 Rh2 C40 63.7(2)
C37 Rh2 C40 62.4(2)
C24 Rh2 C41 158.4(3)
N2 Rh2 C41 103.2(2)
C39 Rh2 C41 63.4(2)
C38 Rh2 C41 63.6(2)
C37 Rh2 C41 38.0(2)
C40 Rh2 C41 35.9(2)
C24 Rh2 Cl2 85.2(2)
N2 Rh2 Cl2 91.96(15)
C39 Rh2 Cl2 102.58(17)
C38 Rh2 Cl2 140.41(18)
C37 Rh2 Cl2 151.13(18)
C40 Rh2 Cl2 90.95(17)
C41 Rh2 Cl2 113.45(19)
C32 N2 C36 117.8(5)
C32 N2 Rh2 127.4(4)
C36 N2 Rh2 114.7(4)
C25 C24 Rh2 127.1(5)
C25 C24 H24A 116.5
Rh2 C24 H24A 116.5
C24 C25 C26 126.8(6)
C24 C25 H25A 116.6
C26 C25 H25A 116.6
C31 C26 C27 117.8(7)
C31 C26 C25 124.9(6)
C27 C26 C25 117.3(6)
C28 C27 C26 122.6(7)
C28 C27 H27A 118.7
C26 C27 H27A 118.7
C27 C28 C29 119.3(7)
C27 C28 H28A 120.3
C29 C28 H28A 120.3
C30 C29 C28 119.2(7)
C30 C29 H29A 120.4
C28 C29 H29A 120.4
C29 C30 C31 122.6(7)
C29 C30 H30A 118.7
C31 C30 H30A 118.7
C26 C31 C30 118.4(6)
C26 C31 C32 126.0(6)
C30 C31 C32 115.4(6)
N2 C32 C33 121.0(6)
N2 C32 C31 122.3(6)
C33 C32 C31 116.7(6)
C34 C33 C32 121.3(6)
C34 C33 H33A 119.4
C32 C33 H33A 119.4
C33 C34 C35 118.0(6)
C33 C34 H34A 121.0
C35 C34 H34A 121.0
C34 C35 C36 118.5(6)
C34 C35 H35A 120.7
C36 C35 H35A 120.7
N2 C36 C35 123.3(6)
N2 C36 H36A 118.4
C35 C36 H36A 118.4
C38 C37 C41 108.7(5)
C38 C37 C42 127.2(6)
C41 C37 C42 123.4(6)
C38 C37 Rh2 70.3(3)
C41 C37 Rh2 74.4(4)
C42 C37 Rh2 128.9(5)
C37 C38 C39 107.3(6)
C37 C38 C43 127.3(6)
C39 C38 C43 125.1(7)
C37 C38 Rh2 71.3(4)
C39 C38 Rh2 69.7(4)
C43 C38 Rh2 129.3(5)
C38 C39 C40 107.6(6)
C38 C39 C44 126.5(7)
C40 C39 C44 125.3(6)
C38 C39 Rh2 71.6(4)
C40 C39 Rh2 74.9(4)
C44 C39 Rh2 125.7(5)
C41 C40 C39 108.3(6)
C41 C40 C45 127.9(7)
C39 C40 C45 123.8(6)
C41 C40 Rh2 72.5(4)
C39 C40 Rh2 66.2(3)
C45 C40 Rh2 128.2(5)
C40 C41 C37 107.9(6)
C40 C41 C46 128.2(7)
C37 C41 C46 123.8(7)
C40 C41 Rh2 71.7(4)
C37 C41 Rh2 67.6(3)
C46 C41 Rh2 128.5(5)

loop_
_geom_bond_atom_site_label_1
_geom_bond_atom_site_label_2
_geom_bond_distance
Rh1 C1 1.997(7)
Rh1 C16 2.116(6)
Rh1 N1 2.120(5)
Rh1 C15 2.160(6)
Rh1 C14 2.160(6)
Rh1 C17 2.261(7)
Rh1 C18 2.271(6)
Rh1 Cl1 2.4072(17)
N1 C13 1.352(8)
N1 C9 1.363(8)
C1 C2 1.321(9)
C1 H1A 0.9500
C2 C3 1.461(9)
C2 H2A 0.9500
C3 C4 1.396(9)
C3 C8 1.413(9)
C4 C5 1.375(10)
C4 H4A 0.9500
C5 C6 1.372(11)
C5 H5A 0.9500
C6 C7 1.362(10)
C6 H6A 0.9500
C7 C8 1.400(9)
C7 H7A 0.9500
C8 C9 1.489(8)
C9 C10 1.412(9)
C10 C11 1.371(10)
C10 H10A 0.9500
C11 C12 1.392(10)
C11 H11A 0.9500
C12 C13 1.381(9)
C12 H12A 0.9500
C13 H13A 0.9500
C14 C15 1.416(9)
C14 C18 1.458(9)
C14 C19 1.495(9)
C15 C16 1.436(9)
C15 C20 1.502(9)
C16 C17 1.441(10)
C16 C21 1.494(9)
C17 C18 1.368(9)
C17 C22 1.504(10)
C18 C23 1.493(9)
C19 H19A 0.9800
C19 H19B 0.9800
C19 H19C 0.9800
C20 H20A 0.9800
C20 H20B 0.9800
C20 H20C 0.9800
C21 H21A 0.9800
C21 H21B 0.9800
C21 H21C 0.9800
C22 H22A 0.9800
C22 H22B 0.9800
C22 H22C 0.9800
C23 H23A 0.9800
C23 H23B 0.9800
C23 H23C 0.9800
Rh2 C24 2.022(7)
Rh2 N2 2.125(5)
Rh2 C39 2.138(7)
Rh2 C38 2.162(6)
Rh2 C37 2.175(6)
Rh2 C40 2.256(6)
Rh2 C41 2.266(6)
Rh2 Cl2 2.4071(17)
N2 C32 1.331(8)
N2 C36 1.349(8)
C24 C25 1.323(10)
C24 H24A 0.9500
C25 C26 1.458(9)
C25 H25A 0.9500
C26 C31 1.386(9)
C26 C27 1.417(9)
C27 C28 1.371(11)
C27 H27A 0.9500
C28 C29 1.376(12)
C28 H28A 0.9500
C29 C30 1.374(10)
C29 H29A 0.9500
C30 C31 1.408(9)
C30 H30A 0.9500
C31 C32 1.500(9)
C32 C33 1.381(9)
C33 C34 1.368(9)
C33 H33A 0.9500
C34 C35 1.369(10)
C34 H34A 0.9500
C35 C36 1.382(9)
C35 H35A 0.9500
C36 H36A 0.9500
C37 C38 1.426(9)
C37 C41 1.449(10)
C37 C42 1.486(9)
C38 C39 1.426(9)
C38 C43 1.479(10)
C39 C40 1.466(10)
C39 C44 1.484(9)
C40 C41 1.392(9)
C40 C45 1.491(9)
C41 C46 1.495(9)
C42 H42A 0.9800
C42 H42B 0.9800
C42 H42C 0.9800
C43 H43A 0.9800
C43 H43B 0.9800
C43 H43C 0.9800
C44 H44A 0.9800
C44 H44B 0.9800
C44 H44C 0.9800
C45 H45A 0.9800
C45 H45B 0.9800
C45 H45C 0.9800
C46 H46A 0.9800
C46 H46B 0.9800
C46 H46C 0.9800

loop_
_geom_torsion_atom_site_label_1
_geom_torsion_atom_site_label_2
_geom_torsion_atom_site_label_3
_geom_torsion_atom_site_label_4
_geom_torsion
C1 Rh1 N1 C13 122.0(5)
C16 Rh1 N1 C13 -104.3(9)
C15 Rh1 N1 C13 -145.1(4)
C14 Rh1 N1 C13 -117.8(4)
C17 Rh1 N1 C13 -56.3(5)
C18 Rh1 N1 C13 -78.7(5)
Cl1 Rh1 N1 C13 36.8(4)
C1 Rh1 N1 C9 -61.9(5)
C16 Rh1 N1 C9 71.7(10)
C15 Rh1 N1 C9 31.0(6)
C14 Rh1 N1 C9 58.3(5)
C17 Rh1 N1 C9 119.7(5)
C18 Rh1 N1 C9 97.4(5)
Cl1 Rh1 N1 C9 -147.1(5)
C16 Rh1 C1 C2 -110.9(6)
N1 Rh1 C1 C2 57.7(6)
C15 Rh1 C1 C2 -72.2(7)
C14 Rh1 C1 C2 -41.7(7)
C17 Rh1 C1 C2 -124.3(6)
C18 Rh1 C1 C2 -57.0(10)
Cl1 Rh1 C1 C2 150.1(6)
Rh1 C1 C2 C3 2.4(10)
C1 C2 C3 C4 133.0(7)
C1 C2 C3 C8 -47.2(10)
C8 C3 C4 C5 3.1(10)
C2 C3 C4 C5 -177.1(6)
C3 C4 C5 C6 -2.4(11)
C4 C5 C6 C7 -0.6(12)
C5 C6 C7 C8 2.9(12)
C6 C7 C8 C3 -2.1(11)
C6 C7 C8 C9 -174.7(7)
C4 C3 C8 C7 -0.9(9)
C2 C3 C8 C7 179.4(6)
C4 C3 C8 C9 171.0(6)
C2 C3 C8 C9 -8.7(10)
C13 N1 C9 C10 0.7(9)
Rh1 N1 C9 C10 -175.3(4)
C13 N1 C9 C8 -180.0(5)
Rh1 N1 C9 C8 4.0(8)
C7 C8 C9 N1 -136.0(6)
C3 C8 C9 N1 52.0(9)
C7 C8 C9 C10 43.4(8)
C3 C8 C9 C10 -128.7(7)
N1 C9 C10 C11 -0.6(10)
C8 C9 C10 C11 -179.9(6)
C9 C10 C11 C12 -1.0(10)
C10 C11 C12 C13 2.4(10)
C9 N1 C13 C12 0.8(9)
Rh1 N1 C13 C12 177.2(5)
C11 C12 C13 N1 -2.4(10)
C1 Rh1 C14 C15 -54.7(4)
C16 Rh1 C14 C15 38.4(4)
N1 Rh1 C14 C15 -145.5(4)
C17 Rh1 C14 C15 81.3(4)
C18 Rh1 C14 C15 116.0(5)
Cl1 Rh1 C14 C15 99.6(5)
C1 Rh1 C14 C18 -170.7(4)
C16 Rh1 C14 C18 -77.6(4)
N1 Rh1 C14 C18 98.5(3)
C15 Rh1 C14 C18 -116.0(5)
C17 Rh1 C14 C18 -34.7(3)
Cl1 Rh1 C14 C18 -16.4(6)
C1 Rh1 C14 C19 66.9(7)
C16 Rh1 C14 C19 160.0(7)
N1 Rh1 C14 C19 -23.9(7)
C15 Rh1 C14 C19 121.6(8)
C17 Rh1 C14 C19 -157.1(8)
C18 Rh1 C14 C19 -122.4(8)
Cl1 Rh1 C14 C19 -138.8(6)
C18 C14 C15 C16 6.4(6)
C19 C14 C15 C16 173.1(6)
Rh1 C14 C15 C16 -59.7(4)
C18 C14 C15 C20 -170.8(6)
C19 C14 C15 C20 -4.2(10)
Rh1 C14 C15 C20 123.1(7)
C18 C14 C15 Rh1 66.1(4)
C19 C14 C15 Rh1 -127.2(6)
C1 Rh1 C15 C14 135.1(4)
C16 Rh1 C15 C14 -117.4(5)
N1 Rh1 C15 C14 46.8(4)
C17 Rh1 C15 C14 -78.0(4)
C18 Rh1 C15 C14 -38.5(4)
Cl1 Rh1 C15 C14 -136.1(3)
C1 Rh1 C15 C16 -107.5(4)
N1 Rh1 C15 C16 164.1(3)
C14 Rh1 C15 C16 117.4(5)
C17 Rh1 C15 C16 39.4(4)
C18 Rh1 C15 C16 78.9(4)
Cl1 Rh1 C15 C16 -18.7(5)
C1 Rh1 C15 C20 12.7(6)
C16 Rh1 C15 C20 120.3(8)
N1 Rh1 C15 C20 -75.6(7)
C14 Rh1 C15 C20 -122.3(8)
C17 Rh1 C15 C20 159.6(7)
C18 Rh1 C15 C20 -160.9(7)
Cl1 Rh1 C15 C20 101.6(6)
C14 C15 C16 C17 -7.6(7)
C20 C15 C16 C17 169.6(6)
Rh1 C15 C16 C17 -68.8(4)
C14 C15 C16 C21 -176.8(6)
C20 C15 C16 C21 0.5(11)
Rh1 C15 C16 C21 122.1(7)
C14 C15 C16 Rh1 61.1(4)
C20 C15 C16 Rh1 -121.6(7)
C1 Rh1 C16 C15 79.5(4)
N1 Rh1 C16 C15 -52.1(10)
C14 Rh1 C16 C15 -37.5(4)
C17 Rh1 C16 C15 -113.8(5)
C18 Rh1 C16 C15 -80.4(4)
Cl1 Rh1 C16 C15 167.4(3)
C1 Rh1 C16 C17 -166.6(4)
N1 Rh1 C16 C17 61.7(10)
C15 Rh1 C16 C17 113.8(5)
C14 Rh1 C16 C17 76.4(4)
C18 Rh1 C16 C17 33.5(4)
Cl1 Rh1 C16 C17 -78.8(4)
C1 Rh1 C16 C21 -41.6(7)
N1 Rh1 C16 C21 -173.3(7)
C15 Rh1 C16 C21 -121.2(8)
C14 Rh1 C16 C21 -158.7(7)
C17 Rh1 C16 C21 125.0(8)
C18 Rh1 C16 C21 158.5(7)
Cl1 Rh1 C16 C21 46.2(7)
C15 C16 C17 C18 6.1(7)
C21 C16 C17 C18 175.2(6)
Rh1 C16 C17 C18 -59.7(5)
C15 C16 C17 C22 -173.5(6)
C21 C16 C17 C22 -4.5(10)
Rh1 C16 C17 C22 120.7(6)
C15 C16 C17 Rh1 65.8(4)
C21 C16 C17 Rh1 -125.1(7)
C1 Rh1 C17 C18 142.6(4)
C16 Rh1 C17 C18 121.4(6)
N1 Rh1 C17 C18 -40.0(5)
C15 Rh1 C17 C18 81.1(4)
C14 Rh1 C17 C18 37.8(4)
Cl1 Rh1 C17 C18 -133.7(4)
C1 Rh1 C17 C16 21.2(6)
N1 Rh1 C17 C16 -161.5(3)
C15 Rh1 C17 C16 -40.4(4)
C14 Rh1 C17 C16 -83.6(4)
C18 Rh1 C17 C16 -121.4(6)
Cl1 Rh1 C17 C16 104.9(4)
C1 Rh1 C17 C22 -91.2(8)
C16 Rh1 C17 C22 -112.4(8)
N1 Rh1 C17 C22 86.2(7)
C15 Rh1 C17 C22 -152.7(7)
C14 Rh1 C17 C22 164.0(8)
C18 Rh1 C17 C22 126.2(8)
Cl1 Rh1 C17 C22 -7.5(7)
C16 C17 C18 C14 -2.1(7)
C22 C17 C18 C14 177.5(7)
Rh1 C17 C18 C14 -57.4(4)
C16 C17 C18 C23 179.9(6)
C22 C17 C18 C23 -0.5(11)
Rh1 C17 C18 C23 124.7(6)
C16 C17 C18 Rh1 55.3(4)
C22 C17 C18 Rh1 -125.2(7)
C15 C14 C18 C17 -2.7(7)
C19 C14 C18 C17 -169.7(6)
Rh1 C14 C18 C17 60.7(4)
C15 C14 C18 C23 175.4(6)
C19 C14 C18 C23 8.4(9)
Rh1 C14 C18 C23 -121.2(6)
C15 C14 C18 Rh1 -63.4(4)
C19 C14 C18 Rh1 129.6(6)
C1 Rh1 C18 C17 -97.6(7)
C16 Rh1 C18 C17 -36.4(4)
N1 Rh1 C18 C17 151.0(4)
C15 Rh1 C18 C17 -80.6(4)
C14 Rh1 C18 C17 -119.1(5)
Cl1 Rh1 C18 C17 52.4(4)
C1 Rh1 C18 C14 21.5(8)
C16 Rh1 C18 C14 82.7(4)
N1 Rh1 C18 C14 -89.9(4)
C15 Rh1 C18 C14 38.5(3)
C17 Rh1 C18 C14 119.1(5)
Cl1 Rh1 C18 C14 171.6(3)
C1 Rh1 C18 C23 137.1(7)
C16 Rh1 C18 C23 -161.7(7)
N1 Rh1 C18 C23 25.7(6)
C15 Rh1 C18 C23 154.1(7)
C14 Rh1 C18 C23 115.6(7)
C17 Rh1 C18 C23 -125.2(8)
Cl1 Rh1 C18 C23 -72.8(6)
C24 Rh2 N2 C32 59.7(5)
C39 Rh2 N2 C32 -65.2(10)
C38 Rh2 N2 C32 -34.0(6)
C37 Rh2 N2 C32 -62.2(5)
C40 Rh2 N2 C32 -122.1(5)
C41 Rh2 N2 C32 -100.7(5)
Cl2 Rh2 N2 C32 144.7(5)
C24 Rh2 N2 C36 -125.1(5)
C39 Rh2 N2 C36 110.0(9)
C38 Rh2 N2 C36 141.2(4)
C37 Rh2 N2 C36 113.0(5)
C40 Rh2 N2 C36 53.1(6)
C41 Rh2 N2 C36 74.5(5)
Cl2 Rh2 N2 C36 -40.1(4)
N2 Rh2 C24 C25 -55.6(6)
C39 Rh2 C24 C25 110.3(6)
C38 Rh2 C24 C25 71.9(6)
C37 Rh2 C24 C25 42.5(7)
C40 Rh2 C24 C25 126.4(6)
C41 Rh2 C24 C25 61.3(10)
Cl2 Rh2 C24 C25 -147.9(6)
Rh2 C24 C25 C26 -3.5(11)
C24 C25 C26 C31 49.5(10)
C24 C25 C26 C27 -131.1(7)
C31 C26 C27 C28 -2.1(10)
C25 C26 C27 C28 178.4(7)
C26 C27 C28 C29 1.5(11)
C27 C28 C29 C30 -0.2(12)
C28 C29 C30 C31 -0.5(12)
C27 C26 C31 C30 1.4(9)
C25 C26 C31 C30 -179.2(6)
C27 C26 C31 C32 -173.9(6)
C25 C26 C31 C32 5.4(10)
C29 C30 C31 C26 -0.1(11)
C29 C30 C31 C32 175.7(7)
C36 N2 C32 C33 1.2(9)
Rh2 N2 C32 C33 176.3(4)
C36 N2 C32 C31 -177.5(6)
Rh2 N2 C32 C31 -2.4(8)
C26 C31 C32 N2 -50.5(9)
C30 C31 C32 N2 134.1(7)
C26 C31 C32 C33 130.8(7)
C30 C31 C32 C33 -44.7(8)
N2 C32 C33 C34 -2.2(10)
C31 C32 C33 C34 176.5(6)
C32 C33 C34 C35 -0.2(11)
C33 C34 C35 C36 3.4(11)
C32 N2 C36 C35 2.2(10)
Rh2 N2 C36 C35 -173.5(6)
C34 C35 C36 N2 -4.5(11)
C24 Rh2 C37 C38 51.9(4)
N2 Rh2 C37 C38 142.9(3)
C39 Rh2 C37 C38 -38.0(4)
C40 Rh2 C37 C38 -81.7(4)
C41 Rh2 C37 C38 -117.0(5)
Cl2 Rh2 C37 C38 -106.3(4)
C24 Rh2 C37 C41 168.9(4)
N2 Rh2 C37 C41 -100.1(4)
C39 Rh2 C37 C41 78.9(4)
C38 Rh2 C37 C41 117.0(5)
C40 Rh2 C37 C41 35.3(4)
Cl2 Rh2 C37 C41 10.7(6)
C24 Rh2 C37 C42 -70.5(7)
N2 Rh2 C37 C42 20.5(7)
C39 Rh2 C37 C42 -160.4(7)
C38 Rh2 C37 C42 -122.4(8)
C40 Rh2 C37 C42 155.9(8)
C41 Rh2 C37 C42 120.7(8)
Cl2 Rh2 C37 C42 131.3(6)
C41 C37 C38 C39 -4.3(7)
C42 C37 C38 C39 -174.9(6)
Rh2 C37 C38 C39 60.7(4)
C41 C37 C38 C43 169.3(6)
C42 C37 C38 C43 -1.2(11)
Rh2 C37 C38 C43 -125.6(7)
C41 C37 C38 Rh2 -65.0(4)
C42 C37 C38 Rh2 124.4(7)
C24 Rh2 C38 C37 -137.9(4)
N2 Rh2 C38 C37 -48.8(4)
C39 Rh2 C38 C37 117.4(5)
C40 Rh2 C38 C37 78.0(4)
C41 Rh2 C38 C37 37.8(4)
Cl2 Rh2 C38 C37 133.3(3)
C24 Rh2 C38 C39 104.7(4)
N2 Rh2 C38 C39 -166.1(4)
C37 Rh2 C38 C39 -117.4(5)
C40 Rh2 C38 C39 -39.4(4)
C41 Rh2 C38 C39 -79.6(4)
Cl2 Rh2 C38 C39 16.0(5)
C24 Rh2 C38 C43 -14.6(7)
N2 Rh2 C38 C43 74.5(7)
C39 Rh2 C38 C43 -119.3(8)
C37 Rh2 C38 C43 123.3(8)
C40 Rh2 C38 C43 -158.7(7)
C41 Rh2 C38 C43 161.1(7)
Cl2 Rh2 C38 C43 -103.3(6)
C37 C38 C39 C40 5.1(7)
C43 C38 C39 C40 -168.7(6)
Rh2 C38 C39 C40 66.8(4)
C37 C38 C39 C44 177.0(7)
C43 C38 C39 C44 3.2(11)
Rh2 C38 C39 C44 -121.3(7)
C37 C38 C39 Rh2 -61.8(4)
C43 C38 C39 Rh2 124.4(6)
C24 Rh2 C39 C38 -81.7(4)
N2 Rh2 C39 C38 41.0(10)
C37 Rh2 C39 C38 37.7(4)
C40 Rh2 C39 C38 114.8(5)
C41 Rh2 C39 C38 80.2(4)
Cl2 Rh2 C39 C38 -169.6(3)
C24 Rh2 C39 C40 163.4(4)
N2 Rh2 C39 C40 -73.8(9)
C38 Rh2 C39 C40 -114.8(5)
C37 Rh2 C39 C40 -77.1(4)
C41 Rh2 C39 C40 -34.6(4)
Cl2 Rh2 C39 C40 75.5(4)
C24 Rh2 C39 C44 40.5(7)
N2 Rh2 C39 C44 163.3(7)
C38 Rh2 C39 C44 122.2(8)
C37 Rh2 C39 C44 159.9(7)
C40 Rh2 C39 C44 -122.9(8)
C41 Rh2 C39 C44 -157.5(7)
Cl2 Rh2 C39 C44 -47.4(6)
C38 C39 C40 C41 -4.1(7)
C44 C39 C40 C41 -176.1(6)
Rh2 C39 C40 C41 60.5(5)
C38 C39 C40 C45 174.2(6)
C44 C39 C40 C45 2.2(11)
Rh2 C39 C40 C45 -121.2(6)
C38 C39 C40 Rh2 -64.6(4)
C44 C39 C40 Rh2 123.4(7)
C24 Rh2 C40 C41 -145.3(5)
N2 Rh2 C40 C41 37.4(5)
C39 Rh2 C40 C41 -119.9(5)
C38 Rh2 C40 C41 -80.6(4)
C37 Rh2 C40 C41 -37.4(4)
Cl2 Rh2 C40 C41 131.0(4)
C24 Rh2 C40 C39 -25.4(6)
N2 Rh2 C40 C39 157.3(3)
C38 Rh2 C40 C39 39.3(4)
C37 Rh2 C40 C39 82.5(4)
C41 Rh2 C40 C39 119.9(5)
Cl2 Rh2 C40 C39 -109.1(3)
C24 Rh2 C40 C45 89.8(7)
N2 Rh2 C40 C45 -87.4(7)
C39 Rh2 C40 C45 115.3(8)
C38 Rh2 C40 C45 154.6(7)
C37 Rh2 C40 C45 -162.2(7)
C41 Rh2 C40 C45 -124.8(8)
Cl2 Rh2 C40 C45 6.2(7)
C39 C40 C41 C37 1.4(7)
C45 C40 C41 C37 -176.8(6)
Rh2 C40 C41 C37 58.1(4)
C39 C40 C41 C46 178.3(7)
C45 C40 C41 C46 0.2(11)
Rh2 C40 C41 C46 -125.0(7)
C39 C40 C41 Rh2 -56.7(4)
C45 C40 C41 Rh2 125.2(7)
C38 C37 C41 C40 1.8(7)
C42 C37 C41 C40 172.8(6)
Rh2 C37 C41 C40 -60.6(5)
C38 C37 C41 C46 -175.3(6)
C42 C37 C41 C46 -4.3(10)
Rh2 C37 C41 C46 122.3(6)
C38 C37 C41 Rh2 62.4(4)
C42 C37 C41 Rh2 -126.6(7)
C24 Rh2 C41 C40 92.7(8)
N2 Rh2 C41 C40 -153.3(4)
C39 Rh2 C41 C40 37.5(4)
C38 Rh2 C41 C40 81.0(4)
C37 Rh2 C41 C40 119.1(6)
Cl2 Rh2 C41 C40 -55.3(4)
C24 Rh2 C41 C37 -26.4(9)
N2 Rh2 C41 C37 87.5(4)
C39 Rh2 C41 C37 -81.6(4)
C38 Rh2 C41 C37 -38.2(4)
C40 Rh2 C41 C37 -119.1(6)
Cl2 Rh2 C41 C37 -174.4(3)
C24 Rh2 C41 C46 -142.6(8)
N2 Rh2 C41 C46 -28.6(7)
C39 Rh2 C41 C46 162.2(8)
C38 Rh2 C41 C46 -154.3(8)
C37 Rh2 C41 C46 -116.2(8)
C40 Rh2 C41 C46 124.7(9)
Cl2 Rh2 C41 C46 69.4(7)
